data_7051814
loop_
_publ_author_name
'Bertolasi, Valerio'
'Ferretti, Valeria'
'Gilli, Paola'
'Yao, Xiaoquan'
'Li, Chao-Jun'

_publ_section_title
;
 Substituent effects on keto--enol tautomerization of \b-diketones from
 X-ray structural data and DFT calculations
;
_journal_issue 4
_journal_name_full 'New Journal of Chemistry'
_journal_page_first 694
_journal_paper_doi 10.1039/b714708b
_journal_volume 32
_journal_year 2008
_chemical_formula_moiety 'C24 H22 O2'
_chemical_formula_sum 'C24 H22 O2'
_chemical_formula_weight 342.42
_chemical_name_systematic
;
1,3-diphenyl-1-(1-phenylpropyl)propane-1,3-dione
;
_space_group_IT_number 61
_symmetry_cell_setting orthorhombic
_symmetry_space_group_name_Hall '-P 2ac 2ab'
_symmetry_space_group_name_H-M 'P b c a'
_atom_sites_solution_hydrogens difmap
_atom_sites_solution_primary direct
_atom_sites_solution_secondary difmap
_audit_creation_method SHELXL-97
_cell_angle_alpha 90.00
_cell_angle_beta 90.00
_cell_angle_gamma 90.00
_cell_formula_units_Z 8
_cell_length_a 17.0267(4)
_cell_length_b 9.9384(2)
_cell_length_c 22.3568(7)
_cell_measurement_reflns_used 4565
_cell_measurement_temperature 295
_cell_measurement_theta_max 26.00
_cell_measurement_theta_min 3.62
_cell_volume 3783.18(17)
_computing_cell_refinement 'Denzo SMN (Otwinowski & Minor, 1997)'
_computing_data_collection 'COLLECT (Nonius, 1998)'
_computing_data_reduction 'Denzo SMN (Otwinowski & Minor, 1997)'
_computing_molecular_graphics 'ORTEPIII (Burnett & Johnson, 1996)'
_computing_publication_material
;
SHELXL-97 (Sheldrick, 1997), PARST (Nardelli, 1995)
;
_computing_structure_refinement 'SHELXL-97 (Sheldrick, 1997)'
_computing_structure_solution 'SIR97 (Altomare et al., 1999)'
_diffrn_ambient_temperature 295
_diffrn_measured_fraction_theta_full 0.995
_diffrn_measured_fraction_theta_max 0.995
_diffrn_measurement_device_type 'Nonius Kappa CCD'
_diffrn_measurement_method '\f scans and \w scans'
_diffrn_radiation_monochromator graphite
_diffrn_radiation_source 'fine-focus sealed tube'
_diffrn_radiation_type MoK\a
_diffrn_radiation_wavelength 0.71073
_diffrn_reflns_av_R_equivalents 0.0410
_diffrn_reflns_av_sigmaI/netI 0.0541
_diffrn_reflns_limit_h_max 20
_diffrn_reflns_limit_h_min -20
_diffrn_reflns_limit_k_max 12
_diffrn_reflns_limit_k_min -12
_diffrn_reflns_limit_l_max 27
_diffrn_reflns_limit_l_min -27
_diffrn_reflns_number 6855
_diffrn_reflns_theta_full 26.00
_diffrn_reflns_theta_max 26.00
_diffrn_reflns_theta_min 3.62
_exptl_absorpt_coefficient_mu 0.075
_exptl_absorpt_correction_type none
_exptl_crystal_colour colourless
_exptl_crystal_density_diffrn 1.202
_exptl_crystal_density_method 'not measured'
_exptl_crystal_description plate
_exptl_crystal_F_000 1456
_exptl_crystal_size_max 0.52
_exptl_crystal_size_mid 0.28
_exptl_crystal_size_min 0.08
_refine_diff_density_max 0.126
_refine_diff_density_min -0.146
_refine_diff_density_rms 0.032
_refine_ls_extinction_method none
_refine_ls_goodness_of_fit_ref 1.004
_refine_ls_hydrogen_treatment refall
_refine_ls_matrix_type full
_refine_ls_number_parameters 323
_refine_ls_number_reflns 3704
_refine_ls_number_restraints 0
_refine_ls_restrained_S_all 1.004
_refine_ls_R_factor_all 0.1041
_refine_ls_R_factor_gt 0.0490
_refine_ls_shift/su_max 0.000
_refine_ls_shift/su_mean 0.000
_refine_ls_structure_factor_coef Fsqd
_refine_ls_weighting_details 'calc w=1/[\s^2^(Fo^2^)+(0.0578P)^2^+0.3141P] where P=(Fo^2^+2Fc^2^)/3'
_refine_ls_weighting_scheme calc
_refine_ls_wR_factor_gt 0.1027
_refine_ls_wR_factor_ref 0.1249
_reflns_number_gt 2146
_reflns_number_total 3704
_reflns_threshold_expression I>2sigma(I)
_cod_data_source_file b714708b.txt
_cod_data_source_block (6)
_cod_depositor_comments
;
The following automatic conversions were performed:
'_symmetry_cell_setting' value 'Orthorhombic' changed to 'orthorhombic'
according to '/home/saulius/struct/CIF-dictionaries/cif_core.dic'
dictionary named 'cif_core.dic' version 2.4.1 from 2010-06-29.

Automatic conversion script
Id: cif_fix_enum 1527 2010-12-29 10:47:43Z saulius 
;
_cod_original_sg_symbol_H-M 'P bca'
_cod_database_code 7051814

loop_
_symmetry_equiv_pos_as_xyz
'x, y, z'
'-x+1/2, -y, z+1/2'
'x+1/2, -y+1/2, -z'
'-x, y+1/2, -z+1/2'
'-x, -y, -z'
'x-1/2, y, -z-1/2'
'-x-1/2, y-1/2, z'
'x, -y-1/2, z-1/2'

loop_
_atom_site_label
_atom_site_type_symbol
_atom_site_fract_x
_atom_site_fract_y
_atom_site_fract_z
_atom_site_U_iso_or_equiv
_atom_site_adp_type
_atom_site_occupancy
_atom_site_symmetry_multiplicity
_atom_site_calc_flag
_atom_site_refinement_flags
_atom_site_disorder_assembly
_atom_site_disorder_group
O1 O 0.32671(9) -0.15154(14) 0.36085(7) 0.0739(5) Uani 1 1 d . . .
O2 O 0.15235(8) -0.22873(13) 0.36788(6) 0.0660(4) Uani 1 1 d . . .
C1 C 0.28442(11) -0.06503(17) 0.38211(9) 0.0501(5) Uani 1 1 d . . .
C2 C 0.21161(10) -0.01793(17) 0.34777(8) 0.0409(4) Uani 1 1 d . . .
C3 C 0.14362(11) -0.10701(17) 0.37033(8) 0.0454(5) Uani 1 1 d . . .
C4 C 0.30062(11) -0.01055(17) 0.44306(9) 0.0505(5) Uani 1 1 d . . .
C5 C 0.25584(14) 0.0879(2) 0.46993(10) 0.0661(6) Uani 1 1 d . . .
C6 C 0.27344(16) 0.1319(3) 0.52712(12) 0.0874(8) Uani 1 1 d . . .
C7 C 0.33582(19) 0.0771(4) 0.55740(13) 0.0926(9) Uani 1 1 d . . .
C8 C 0.3815(2) -0.0188(3) 0.53089(15) 0.1052(10) Uani 1 1 d . . .
C9 C 0.36441(17) -0.0623(3) 0.47415(13) 0.0859(8) Uani 1 1 d . . .
C10 C 0.06939(11) -0.04858(17) 0.39369(8) 0.0454(5) Uani 1 1 d . . .
C11 C 0.05115(12) 0.0872(2) 0.38992(9) 0.0541(5) Uani 1 1 d . . .
C12 C -0.01966(13) 0.1344(3) 0.41224(10) 0.0665(6) Uani 1 1 d . . .
C13 C -0.07242(14) 0.0469(3) 0.43818(10) 0.0702(6) Uani 1 1 d . . .
C14 C -0.05460(13) -0.0875(3) 0.44170(10) 0.0706(6) Uani 1 1 d . . .
C15 C 0.01509(12) -0.1351(2) 0.41978(9) 0.0594(5) Uani 1 1 d . . .
C16 C 0.21998(10) -0.03656(17) 0.27941(8) 0.0422(4) Uani 1 1 d . . .
C17 C 0.29114(13) 0.0407(2) 0.25517(10) 0.0570(5) Uani 1 1 d . . .
C18 C 0.3049(2) 0.0210(4) 0.18927(13) 0.0875(8) Uani 1 1 d . . .
C19 C 0.14437(10) 0.00048(15) 0.24748(8) 0.0412(4) Uani 1 1 d . . .
C20 C 0.09313(11) -0.09767(19) 0.22703(8) 0.0507(5) Uani 1 1 d . . .
C21 C 0.02419(12) -0.0632(2) 0.19781(10) 0.0615(6) Uani 1 1 d . . .
C22 C 0.00591(13) 0.0688(2) 0.18781(10) 0.0635(6) Uani 1 1 d . . .
C23 C 0.05567(13) 0.1674(2) 0.20803(10) 0.0644(6) Uani 1 1 d . . .
C24 C 0.12334(12) 0.13406(18) 0.23812(9) 0.0548(5) Uani 1 1 d . . .
H2 H 0.2014(8) 0.0757(15) 0.3566(7) 0.032(4) Uiso 1 1 d . . .
H5 H 0.2116(13) 0.1268(19) 0.4471(10) 0.081(7) Uiso 1 1 d . . .
H6 H 0.2431(13) 0.205(2) 0.5437(11) 0.082(7) Uiso 1 1 d . . .
H7 H 0.3451(14) 0.105(2) 0.5952(12) 0.091(8) Uiso 1 1 d . . .
H8 H 0.4280(19) -0.054(3) 0.5503(14) 0.128(10) Uiso 1 1 d . . .
H9 H 0.3945(15) -0.131(3) 0.4547(12) 0.105(9) Uiso 1 1 d . . .
H11 H 0.0874(11) 0.1479(18) 0.3715(8) 0.054(5) Uiso 1 1 d . . .
H12 H -0.0311(12) 0.228(2) 0.4092(10) 0.083(7) Uiso 1 1 d . . .
H13 H -0.1217(15) 0.080(2) 0.4513(10) 0.084(7) Uiso 1 1 d . . .
H14 H -0.0927(14) -0.150(2) 0.4588(10) 0.093(7) Uiso 1 1 d . . .
H15 H 0.0306(11) -0.230(2) 0.4229(9) 0.078(7) Uiso 1 1 d . . .
H16 H 0.2283(9) -0.1336(17) 0.2722(7) 0.043(4) Uiso 1 1 d . . .
H171 H 0.2835(12) 0.140(2) 0.2638(10) 0.082(7) Uiso 1 1 d . . .
H172 H 0.3398(15) 0.007(2) 0.2760(11) 0.091(8) Uiso 1 1 d . . .
H181 H 0.264(2) 0.069(3) 0.1648(15) 0.130(12) Uiso 1 1 d . . .
H182 H 0.3554(17) 0.064(3) 0.1752(13) 0.119(9) Uiso 1 1 d . . .
H183 H 0.3059(15) -0.066(3) 0.1757(14) 0.109(10) Uiso 1 1 d . . .
H20 H 0.1069(10) -0.1939(19) 0.2337(8) 0.056(5) Uiso 1 1 d . . .
H21 H -0.0098(12) -0.135(2) 0.1858(10) 0.080(7) Uiso 1 1 d . . .
H22 H -0.0428(13) 0.0921(19) 0.1679(10) 0.074(6) Uiso 1 1 d . . .
H23 H 0.0437(11) 0.264(2) 0.2017(9) 0.078(6) Uiso 1 1 d . . .
H24 H 0.1564(11) 0.2042(18) 0.2531(8) 0.058(5) Uiso 1 1 d . . .

loop_
_atom_site_aniso_label
_atom_site_aniso_U_11
_atom_site_aniso_U_22
_atom_site_aniso_U_33
_atom_site_aniso_U_23
_atom_site_aniso_U_13
_atom_site_aniso_U_12
O1 0.0690(10) 0.0782(10) 0.0745(11) -0.0081(7) -0.0120(8) 0.0304(8)
O2 0.0752(10) 0.0448(8) 0.0780(10) 0.0056(6) 0.0069(8) -0.0016(6)
C1 0.0463(12) 0.0503(10) 0.0537(13) 0.0017(9) -0.0035(9) 0.0039(9)
C2 0.0412(10) 0.0399(10) 0.0417(11) -0.0011(7) -0.0005(8) 0.0024(7)
C3 0.0524(12) 0.0468(11) 0.0372(11) 0.0026(8) -0.0044(9) -0.0023(8)
C4 0.0468(12) 0.0572(11) 0.0476(12) 0.0063(9) -0.0084(9) -0.0079(9)
C5 0.0498(13) 0.0992(16) 0.0492(14) -0.0114(12) -0.0039(12) -0.0056(12)
C6 0.0653(18) 0.135(2) 0.0621(18) -0.0274(16) -0.0019(14) -0.0152(16)
C7 0.096(2) 0.132(2) 0.0503(18) -0.0011(16) -0.0206(16) -0.0441(19)
C8 0.114(3) 0.110(2) 0.091(2) -0.0021(18) -0.061(2) 0.0038(19)
C9 0.0899(19) 0.0815(17) 0.086(2) -0.0052(14) -0.0424(16) 0.0096(14)
C10 0.0466(11) 0.0542(11) 0.0353(10) 0.0005(8) -0.0024(9) -0.0070(8)
C11 0.0458(12) 0.0618(13) 0.0548(13) 0.0051(10) 0.0052(10) -0.0003(10)
C12 0.0529(14) 0.0817(16) 0.0649(15) 0.0042(12) 0.0060(12) 0.0114(12)
C13 0.0423(13) 0.113(2) 0.0554(15) -0.0033(13) 0.0018(11) 0.0015(13)
C14 0.0546(15) 0.0982(18) 0.0590(15) 0.0020(12) 0.0070(12) -0.0221(13)
C15 0.0577(14) 0.0698(14) 0.0507(13) -0.0020(10) 0.0038(11) -0.0152(11)
C16 0.0412(11) 0.0418(10) 0.0437(11) -0.0024(8) -0.0002(8) 0.0011(7)
C17 0.0473(13) 0.0695(13) 0.0542(14) -0.0006(10) 0.0042(11) -0.0057(10)
C18 0.082(2) 0.117(2) 0.0639(19) -0.0018(17) 0.0259(16) -0.0138(18)
C19 0.0427(11) 0.0447(10) 0.0362(10) -0.0001(7) 0.0033(9) -0.0006(8)
C20 0.0493(12) 0.0499(11) 0.0530(13) -0.0005(9) 0.0001(10) -0.0030(9)
C21 0.0475(13) 0.0767(15) 0.0604(14) -0.0002(11) -0.0060(11) -0.0101(11)
C22 0.0493(13) 0.0859(16) 0.0551(14) 0.0124(11) -0.0034(12) 0.0127(12)
C23 0.0685(15) 0.0610(13) 0.0638(15) 0.0077(11) -0.0020(12) 0.0160(11)
C24 0.0601(14) 0.0475(11) 0.0568(14) -0.0019(9) -0.0070(11) 0.0022(10)

loop_
_atom_type_symbol
_atom_type_description
_atom_type_scat_dispersion_real
_atom_type_scat_dispersion_imag
_atom_type_scat_source
C C 0.0033 0.0016 'International Tables Vol C Tables 4.2.6.8 and 6.1.1.4'
H H 0.0000 0.0000 'International Tables Vol C Tables 4.2.6.8 and 6.1.1.4'
O O 0.0106 0.0060 'International Tables Vol C Tables 4.2.6.8 and 6.1.1.4'

loop_
_geom_angle_atom_site_label_1
_geom_angle_atom_site_label_2
_geom_angle_atom_site_label_3
_geom_angle
_geom_angle_site_symmetry_1
_geom_angle_site_symmetry_3
_geom_angle_publ_flag
O1 C1 C4 120.21(17) . . ?
O1 C1 C2 119.91(17) . . ?
C4 C1 C2 119.77(16) . . ?
C1 C2 C3 105.56(14) . . ?
C1 C2 C16 112.60(15) . . ?
C3 C2 C16 108.89(14) . . ?
C1 C2 H2 109.7(9) . . ?
C3 C2 H2 110.5(9) . . ?
C16 C2 H2 109.5(9) . . ?
O2 C3 C10 120.46(16) . . ?
O2 C3 C2 117.59(16) . . ?
C10 C3 C2 121.94(15) . . ?
C5 C4 C9 118.5(2) . . ?
C5 C4 C1 123.60(17) . . ?
C9 C4 C1 117.9(2) . . ?
C4 C5 C6 120.5(2) . . ?
C4 C5 H5 118.3(13) . . ?
C6 C5 H5 121.2(13) . . ?
C7 C6 C5 119.9(3) . . ?
C7 C6 H6 121.5(14) . . ?
C5 C6 H6 118.5(14) . . ?
C8 C7 C6 120.2(3) . . ?
C8 C7 H7 121.4(16) . . ?
C6 C7 H7 118.3(16) . . ?
C7 C8 C9 120.1(3) . . ?
C7 C8 H8 121.4(18) . . ?
C9 C8 H8 118.4(18) . . ?
C8 C9 C4 120.8(3) . . ?
C8 C9 H9 122.1(16) . . ?
C4 C9 H9 117.1(16) . . ?
C11 C10 C15 118.56(19) . . ?
C11 C10 C3 123.31(16) . . ?
C15 C10 C3 118.12(17) . . ?
C12 C11 C10 120.1(2) . . ?
C12 C11 H11 120.2(10) . . ?
C10 C11 H11 119.7(10) . . ?
C13 C12 C11 120.3(2) . . ?
C13 C12 H12 120.8(13) . . ?
C11 C12 H12 118.8(13) . . ?
C14 C13 C12 119.6(2) . . ?
C14 C13 H13 121.0(13) . . ?
C12 C13 H13 119.3(13) . . ?
C15 C14 C13 120.5(2) . . ?
C15 C14 H14 119.9(13) . . ?
C13 C14 H14 119.6(13) . . ?
C14 C15 C10 120.9(2) . . ?
C14 C15 H15 122.7(12) . . ?
C10 C15 H15 116.4(12) . . ?
C19 C16 C17 112.48(15) . . ?
C19 C16 C2 110.97(14) . . ?
C17 C16 C2 111.24(15) . . ?
C19 C16 H16 106.4(9) . . ?
C17 C16 H16 108.5(9) . . ?
C2 C16 H16 107.0(9) . . ?
C18 C17 C16 113.8(2) . . ?
C18 C17 H171 109.5(13) . . ?
C16 C17 H171 108.6(12) . . ?
C18 C17 H172 106.3(14) . . ?
C16 C17 H172 108.8(13) . . ?
H171 C17 H172 109.7(17) . . ?
C17 C18 H181 111.1(18) . . ?
C17 C18 H182 112.5(17) . . ?
H181 C18 H182 103(2) . . ?
C17 C18 H183 116.7(19) . . ?
H181 C18 H183 106(3) . . ?
H182 C18 H183 106(2) . . ?
C20 C19 C24 117.38(17) . . ?
C20 C19 C16 121.22(14) . . ?
C24 C19 C16 121.39(16) . . ?
C21 C20 C19 120.98(18) . . ?
C21 C20 H20 120.5(10) . . ?
C19 C20 H20 118.5(10) . . ?
C22 C21 C20 120.4(2) . . ?
C22 C21 H21 122.1(12) . . ?
C20 C21 H21 117.4(12) . . ?
C21 C22 C23 119.4(2) . . ?
C21 C22 H22 120.0(12) . . ?
C23 C22 H22 120.6(12) . . ?
C22 C23 C24 120.4(2) . . ?
C22 C23 H23 121.2(12) . . ?
C24 C23 H23 118.4(12) . . ?
C23 C24 C19 121.30(19) . . ?
C23 C24 H24 119.3(11) . . ?
C19 C24 H24 119.4(11) . . ?

loop_
_geom_bond_atom_site_label_1
_geom_bond_atom_site_label_2
_geom_bond_distance
_geom_bond_site_symmetry_2
_geom_bond_publ_flag
O1 C1 1.218(2) . ?
O2 C3 1.220(2) . ?
C1 C4 1.492(3) . ?
C1 C2 1.531(2) . ?
C2 C3 1.542(2) . ?
C2 C16 1.546(2) . ?
C2 H2 0.967(15) . ?
C3 C10 1.486(3) . ?
C4 C5 1.378(3) . ?
C4 C9 1.388(3) . ?
C5 C6 1.384(3) . ?
C5 H5 0.99(2) . ?
C6 C7 1.372(4) . ?
C6 H6 0.97(2) . ?
C7 C8 1.365(4) . ?
C7 H7 0.90(3) . ?
C8 C9 1.371(4) . ?
C8 H8 0.97(3) . ?
C9 H9 0.95(3) . ?
C10 C11 1.387(3) . ?
C10 C15 1.391(3) . ?
C11 C12 1.387(3) . ?
C11 H11 0.956(19) . ?
C12 C13 1.378(3) . ?
C12 H12 0.95(2) . ?
C13 C14 1.371(3) . ?
C13 H13 0.95(2) . ?
C14 C15 1.368(3) . ?
C14 H14 0.97(2) . ?
C15 H15 0.98(2) . ?
C16 C19 1.517(2) . ?
C16 C17 1.534(3) . ?
C16 H16 0.988(16) . ?
C17 C18 1.505(3) . ?
C17 H171 1.01(2) . ?
C17 H172 1.01(2) . ?
C18 H181 1.01(3) . ?
C18 H182 1.01(3) . ?
C18 H183 0.92(3) . ?
C19 C20 1.386(2) . ?
C19 C24 1.391(2) . ?
C20 C21 1.386(3) . ?
C20 H20 0.996(18) . ?
C21 C22 1.367(3) . ?
C21 H21 0.96(2) . ?
C22 C23 1.372(3) . ?
C22 H22 0.97(2) . ?
C23 C24 1.375(3) . ?
C23 H23 0.99(2) . ?
C24 H24 0.956(19) . ?

loop_
_cod_related_entry_id
_cod_related_entry_database
_cod_related_entry_code
1 ChemSpider 21118275
